data_7702172
loop_
_publ_author_name
'Benmansour, Samia'
'P\'erez-Herr\'aez, Irene'
'Cerezo-Navarrete, Christian'
'L\'opez-Mart\'inez, Gustavo'
'Mart\'inez Hern\'andez, Cristian'
'G\'omez-Garc\'ia, Carlos J'

_publ_section_title
;
 Solvent-modulation of the structure and dimensionality in
 lanthanoid-anilato coordination polymers.
;
_journal_issue 19
_journal_name_full 'Dalton transactions (Cambridge, England : 2003)'
_journal_page_first 6729
_journal_page_last 6741
_journal_paper_doi 10.1039/c8dt00143j
_journal_volume 47
_journal_year 2018
_chemical_formula_moiety C34H36Er2Cl6O16N4
_chemical_formula_sum 'C34 H36 Cl6 Er2 N4 O16'
_chemical_formula_weight 1303.89
_space_group_crystal_system monoclinic
_space_group_IT_number 4
_space_group_name_Hall 'P 2yb'
_space_group_name_H-M_alt 'P 1 21 1'
_atom_sites_solution_hydrogens geom
_audit_creation_method SHELXL-2014/7
_audit_update_record
;
2018-03-09 deposited with the CCDC.
2018-04-16 downloaded from the CCDC.
;
_cell_angle_alpha 90
_cell_angle_beta 108.296(3)
_cell_angle_gamma 90
_cell_formula_units_Z 2
_cell_length_a 12.9164(4)
_cell_length_b 13.7903(7)
_cell_length_c 14.8136(5)
_cell_measurement_reflns_used 4688
_cell_measurement_temperature 120(2)
_cell_measurement_theta_max 24.9809
_cell_measurement_theta_min 3.2839
_cell_volume 2505.22(18)
_computing_data_collection
;
CrysAlisPro, Agilent Technologies,
Version 1.171.35.19 (release 27-10-2011 CrysAlis171 .NET)
(compiled Oct 27 2011,15:02:11)
;
_computing_molecular_graphics 'Ortep for Windows (Farrugia, 2012)'
_computing_structure_refinement 'SHELXL-2014/7 (Sheldrick, 2014)'
_computing_structure_solution 'SHELXT-2014 (Sheldrick, 2014)'
_diffrn_ambient_temperature 120(2)
_diffrn_measured_fraction_theta_full 0.992
_diffrn_measured_fraction_theta_max 0.991
_diffrn_measurement_device_type 'SuperNova, Single source at offset), Sapphire3'
_diffrn_measurement_method '\w scans'
_diffrn_radiation_type MoK\a
_diffrn_radiation_wavelength 0.71073
_diffrn_reflns_av_R_equivalents 0.0553
_diffrn_reflns_av_unetI/netI 0.0884
_diffrn_reflns_Laue_measured_fraction_full 0.992
_diffrn_reflns_Laue_measured_fraction_max 0.991
_diffrn_reflns_limit_h_max 14
_diffrn_reflns_limit_h_min -15
_diffrn_reflns_limit_k_max 14
_diffrn_reflns_limit_k_min -16
_diffrn_reflns_limit_l_max 16
_diffrn_reflns_limit_l_min -17
_diffrn_reflns_number 12808
_diffrn_reflns_point_group_measured_fraction_full 0.994
_diffrn_reflns_point_group_measured_fraction_max 0.993
_diffrn_reflns_theta_full 25.000
_diffrn_reflns_theta_max 25.035
_diffrn_reflns_theta_min 3.291
_diffrn_source 'SuperNova (Mo) X-ray Source'
_exptl_absorpt_coefficient_mu 3.711
_exptl_absorpt_correction_T_max 1.00000
_exptl_absorpt_correction_T_min 0.62852
_exptl_absorpt_correction_type multi-scan
_exptl_absorpt_process_details
;
CrysAlisPro, Agilent Technologies,
Version 1.171.35.19 (release 27-10-2011 CrysAlis171 .NET)
(compiled Oct 27 2011,15:02:11)
Empirical absorption correction using spherical harmonics,
 implemented in SCALE3 ABSPACK scaling algorithm.
;
_exptl_crystal_colour Purple
_exptl_crystal_density_diffrn 1.729
_exptl_crystal_description Prism
_exptl_crystal_F_000 1268
_exptl_crystal_size_max 0.280
_exptl_crystal_size_mid 0.070
_exptl_crystal_size_min 0.010
_refine_diff_density_max 3.510
_refine_diff_density_min -1.328
_refine_diff_density_rms 0.233
_refine_ls_abs_structure_details
;
 Refined as an inversion twin.
;
_refine_ls_abs_structure_Flack 0.49(3)
_refine_ls_extinction_method none
_refine_ls_goodness_of_fit_ref 1.063
_refine_ls_hydrogen_treatment constr
_refine_ls_matrix_type full
_refine_ls_number_parameters 659
_refine_ls_number_reflns 7613
_refine_ls_number_restraints 563
_refine_ls_restrained_S_all 1.029
_refine_ls_R_factor_all 0.0756
_refine_ls_R_factor_gt 0.0619
_refine_ls_shift/su_max 0.013
_refine_ls_shift/su_mean 0.001
_refine_ls_structure_factor_coef Fsqd
_refine_ls_weighting_details 'w=1/[\s^2^(Fo^2^)+(0.0811P)^2^+12.8617P] where P=(Fo^2^+2Fc^2^)/3'
_refine_ls_weighting_scheme calc
_refine_ls_wR_factor_gt 0.1515
_refine_ls_wR_factor_ref 0.1623
_reflns_Friedel_coverage 0.916
_reflns_Friedel_fraction_full 0.996
_reflns_Friedel_fraction_max 0.995
_reflns_number_gt 6512
_reflns_number_total 7613
_reflns_threshold_expression 'I > 2\s(I)'
_cod_data_source_file c8dt00143j2.cif
_cod_data_source_block shelx_Sam_IP32
_cod_original_sg_symbol_H-M 'P 21'
_cod_database_code 7702172
_shelx_shelxl_version_number 2014/7
_shelx_space_group_comment
;
The symmetry employed for this shelxl refinement is uniquely defined
by the following loop, which should always be used as a source of
symmetry information in preference to the above space-group names.
They are only intended as comments.
;
_shelx_estimated_absorpt_t_min 0.423
_shelx_estimated_absorpt_t_max 0.964

loop_
_space_group_symop_operation_xyz
'x, y, z'
'-x, y+1/2, -z'

loop_
_atom_site_label
_atom_site_type_symbol
_atom_site_fract_x
_atom_site_fract_y
_atom_site_fract_z
_atom_site_U_iso_or_equiv
_atom_site_adp_type
_atom_site_occupancy
_atom_site_site_symmetry_order
_atom_site_calc_flag
_atom_site_refinement_flags_posn
_atom_site_refinement_flags_adp
_atom_site_refinement_flags_occupancy
_atom_site_disorder_assembly
_atom_site_disorder_group
Er1 Er 0.4362 0.5208 0.2895 0.0252(3) Uani 1 1 d . . . . .
O1D O 0.4438(13) 0.3662(13) 0.2292(11) 0.037(3) Uani 1 1 d D U . . .
O11D O 0.4729(13) 0.6773(11) 0.2818(12) 0.034(4) Uani 1 1 d . . . . .
O2 O 0.2643(10) 0.5117(13) 0.1752(9) 0.031(3) Uani 1 1 d . U . . .
O3 O 0.4432(10) 0.5454(12) 0.1320(10) 0.033(4) Uani 1 1 d . U . . .
O12 O 0.5500(10) 0.5464(11) 0.4509(9) 0.028(3) Uani 1 1 d . U . . .
O13 O 0.6202(10) 0.4868(12) 0.3143(9) 0.030(3) Uani 1 1 d . U . . .
O22 O 0.3172(11) 0.6002(11) 0.3618(10) 0.026(3) Uani 1 1 d . U . . .
O23 O 0.3747(10) 0.4166(11) 0.3855(9) 0.023(2) Uani 1 1 d . U . . .
Er2 Er 0.08430(7) 0.47237(10) -0.30547(6) 0.0251(3) Uani 1 1 d . . . . .
O22D O 0.0460(13) 0.3170(12) -0.2882(12) 0.034(4) Uani 1 1 d . . . . .
O32D O 0.0790(12) 0.6287(12) -0.2508(10) 0.031(4) Uani 1 1 d D . . . .
O5 O 0.2579(10) 0.4804(12) -0.1894(9) 0.024(3) Uani 1 1 d . U . . .
O6 O 0.0763(10) 0.4561(12) -0.1473(9) 0.027(3) Uani 1 1 d . U . . .
C11D C 0.505(2) 0.759(2) 0.263(2) 0.043(6) Uani 1 1 d . U . . .
N11D N 0.476(2) 0.839(2) 0.2877(19) 0.065(6) Uani 1 1 d . U . . .
C12D C 0.400(3) 0.834(2) 0.349(2) 0.058(9) Uani 1 1 d . . . . .
H12A H 0.3355 0.8751 0.3207 0.087 Uiso 1 1 calc R U . . .
H12B H 0.4382 0.8578 0.4135 0.087 Uiso 1 1 calc R U . . .
H12C H 0.3761 0.7672 0.3528 0.087 Uiso 1 1 calc R U . . .
C13D C 0.5145(18) 0.9348(19) 0.2728(18) 0.037(6) Uani 1 1 d . . . . .
H13A H 0.5653 0.9295 0.2359 0.056 Uiso 1 1 calc R U . . .
H13B H 0.5516 0.9649 0.3344 0.056 Uiso 1 1 calc R U . . .
H13C H 0.4521 0.9749 0.2380 0.056 Uiso 1 1 calc R U . . .
C14D C 0.580(2) 0.770(3) 0.203(2) 0.050(9) Uani 1 1 d . . . . .
H14A H 0.6559 0.7737 0.2447 0.074 Uiso 1 1 calc R U . . .
H14B H 0.5616 0.8288 0.1646 0.074 Uiso 1 1 calc R U . . .
H14C H 0.5722 0.7134 0.1608 0.074 Uiso 1 1 calc R U . . .
C1 C 0.1598(15) 0.482(2) 0.0163(14) 0.029(5) Uani 1 1 d . U . . .
Cl1 Cl 0.0408(4) 0.4606(6) 0.0408(4) 0.0411(16) Uani 1 1 d . U . . .
C2 C 0.2548(15) 0.5033(16) 0.0903(14) 0.023(5) Uani 1 1 d . U . . .
C3 C 0.3613(14) 0.5218(19) 0.0635(13) 0.023(3) Uani 1 1 d . U . . .
C4 C 0.3599(14) 0.5157(19) -0.0305(14) 0.025(4) Uani 1 1 d . U . . .
Cl4 Cl 0.4807(4) 0.5351(6) -0.0549(4) 0.0409(16) Uani 1 1 d . U . . .
C5 C 0.2649(15) 0.4904(16) -0.1040(14) 0.024(5) Uani 1 1 d . U . . .
C6 C 0.1627(14) 0.4751(18) -0.0785(13) 0.0204(17) Uani 1 1 d . U . . .
C11 C 0.7212(14) 0.5367(16) 0.5675(13) 0.021(4) Uani 1 1 d . U . . .
Cl11 Cl 0.6803(4) 0.5857(5) 0.6561(4) 0.0307(13) Uani 1 1 d . U . . .
C12 C 0.6489(14) 0.5252(19) 0.4772(13) 0.022(3) Uani 1 1 d . U . . .
C13 C 0.6930(15) 0.4861(15) 0.3951(14) 0.0218(17) Uani 1 1 d . U . . .
C14 C 0.7970(15) 0.4555(17) 0.4171(14) 0.025(4) Uani 1 1 d . U . . .
Cl14 Cl 0.8410(4) 0.4094(5) 0.3261(4) 0.0310(13) Uani 1 1 d . U . . .
C15 C 0.8707(15) 0.4598(18) 0.5086(14) 0.023(4) Uani 1 1 d . U . . .
C16 C 0.8310(15) 0.5018(14) 0.5886(14) 0.021(4) Uani 1 1 d . U . . .
O15 O 0.9713(11) 0.4421(10) 0.5347(10) 0.024(2) Uani 1 1 d . U . . .
O16 O 0.9004(10) 0.5045(11) 0.6705(9) 0.026(3) Uani 1 1 d . U . . .
O25 O 0.2008(10) 0.3962(11) 0.6217(10) 0.024(3) Uani 1 1 d . U . . .
O26 O 0.1475(11) 0.5728(11) 0.5977(10) 0.025(3) Uani 1 1 d . U . . .
C21 C 0.2312(17) 0.5958(17) 0.4800(15) 0.0267(17) Uani 1 1 d . U . . .
Cl21 Cl 0.1946(5) 0.7198(4) 0.4649(4) 0.0321(12) Uani 1 1 d . U . . .
C22 C 0.2897(17) 0.5563(16) 0.4253(16) 0.0266(18) Uani 1 1 d . U . . .
C23 C 0.3212(17) 0.4469(16) 0.4401(16) 0.028(4) Uani 1 1 d . U . . .
C24 C 0.2923(17) 0.3949(16) 0.5061(15) 0.026(3) Uani 1 1 d . U . . .
Cl24 Cl 0.3274(4) 0.2729(4) 0.5204(4) 0.0314(12) Uani 1 1 d . U . . .
C25 C 0.2294(17) 0.4348(16) 0.5610(16) 0.0272(18) Uani 1 1 d . U . . .
C26 C 0.1999(16) 0.5436(16) 0.5447(15) 0.026(4) Uani 1 1 d . U . . .
C22D C 0.0427(19) 0.2240(19) -0.2921(18) 0.037(5) Uani 1 1 d . U . . .
N22D N -0.0135(19) 0.1753(17) -0.2491(14) 0.044(5) Uani 1 1 d . . . . .
C23D C -0.071(2) 0.231(3) -0.191(2) 0.063(10) Uani 1 1 d . . . . .
H23A H -0.0400 0.2964 -0.1774 0.094 Uiso 1 1 calc R U . . .
H23B H -0.0628 0.1972 -0.1309 0.094 Uiso 1 1 calc R U . . .
H23C H -0.1492 0.2365 -0.2268 0.094 Uiso 1 1 calc R U . . .
C24D C -0.026(2) 0.070(2) -0.256(2) 0.046(7) Uani 1 1 d . . . . .
H24A H -0.0215 0.0487 -0.3179 0.069 Uiso 1 1 calc R U . . .
H24B H -0.0969 0.0522 -0.2504 0.069 Uiso 1 1 calc R U . . .
H24C H 0.0322 0.0396 -0.2051 0.069 Uiso 1 1 calc R U . . .
C25D C 0.101(2) 0.172(2) -0.351(2) 0.044(7) Uani 1 1 d . . . . .
H25A H 0.0473 0.1375 -0.4028 0.066 Uiso 1 1 calc R U . . .
H25B H 0.1526 0.1258 -0.3110 0.066 Uiso 1 1 calc R U . . .
H25C H 0.1398 0.2194 -0.3776 0.066 Uiso 1 1 calc R U . . .
C32D C 0.026(3) 0.694(3) -0.232(2) 0.033(4) Uani 0.6 1 d D U P A 1
N32D N -0.037(2) 0.746(2) -0.296(2) 0.031(5) Uani 0.6 1 d D U P A 1
C33D C -0.114(3) 0.823(3) -0.279(3) 0.035(9) Uani 0.6 1 d D U P A 1
H33A H -0.1896 0.7988 -0.3023 0.053 Uiso 0.6 1 calc R U P A 1
H33B H -0.1083 0.8821 -0.3134 0.053 Uiso 0.6 1 calc R U P A 1
H33C H -0.0947 0.8366 -0.2110 0.053 Uiso 0.6 1 calc R U P A 1
C34D C -0.043(6) 0.727(5) -0.392(3) 0.035(4) Uani 0.6 1 d D U P A 1
H34A H -0.1145 0.7004 -0.4271 0.052 Uiso 0.6 1 calc R U P A 1
H34B H 0.0140 0.6802 -0.3934 0.052 Uiso 0.6 1 calc R U P A 1
H34C H -0.0313 0.7876 -0.4224 0.052 Uiso 0.6 1 calc R U P A 1
C35D C 0.002(3) 0.693(3) -0.128(3) 0.035(4) Uani 0.6 1 d D U P A 1
H35A H -0.0403 0.6352 -0.1239 0.052 Uiso 0.6 1 calc R U P A 1
H35B H -0.0390 0.7512 -0.1223 0.052 Uiso 0.6 1 calc R U P A 1
H35C H 0.0716 0.6921 -0.0763 0.052 Uiso 0.6 1 calc R U P A 1
C32E C 0.006(4) 0.691(4) -0.280(3) 0.038(6) Uani 0.4 1 d D U P A 2
N32E N -0.033(4) 0.735(4) -0.221(3) 0.041(6) Uani 0.4 1 d D U P A 2
C33E C -0.128(5) 0.806(5) -0.252(4) 0.039(6) Uani 0.4 1 d D U P A 2
H33D H -0.1084 0.8618 -0.2843 0.058 Uiso 0.4 1 calc R U P A 2
H33E H -0.1458 0.8290 -0.1956 0.058 Uiso 0.4 1 calc R U P A 2
H33F H -0.1920 0.7736 -0.2952 0.058 Uiso 0.4 1 calc R U P A 2
C34E C 0.044(5) 0.732(5) -0.127(4) 0.037(5) Uani 0.4 1 d D U P A 2
H34D H 0.0394 0.6683 -0.0987 0.056 Uiso 0.4 1 calc R U P A 2
H34E H 0.0272 0.7829 -0.0883 0.056 Uiso 0.4 1 calc R U P A 2
H34F H 0.1180 0.7410 -0.1305 0.056 Uiso 0.4 1 calc R U P A 2
C35E C -0.034(8) 0.734(7) -0.389(4) 0.035(4) Uani 0.4 1 d D U P A 2
H35D H 0.0288 0.7619 -0.4037 0.052 Uiso 0.4 1 calc R U P A 2
H35E H -0.0892 0.7844 -0.3948 0.052 Uiso 0.4 1 calc R U P A 2
H35F H -0.0652 0.6816 -0.4342 0.052 Uiso 0.4 1 calc R U P A 2
C0AA C 0.559(5) 0.253(5) 0.370(4) 0.036(4) Uani 0.4 1 d D U P B 1
H0AA H 0.6168 0.2934 0.4126 0.054 Uiso 0.4 1 calc R U P B 1
H0AB H 0.5877 0.1874 0.3677 0.054 Uiso 0.4 1 calc R U P B 1
H0AC H 0.4973 0.2498 0.3950 0.054 Uiso 0.4 1 calc R U P B 1
C1AA C 0.674(4) 0.207(4) 0.237(5) 0.034(4) Uani 0.4 1 d D U P B 1
H1AA H 0.6831 0.1826 0.3009 0.050 Uiso 0.4 1 calc R U P B 1
H1AB H 0.7423 0.2367 0.2351 0.050 Uiso 0.4 1 calc R U P B 1
H1AC H 0.6560 0.1523 0.1916 0.050 Uiso 0.4 1 calc R U P B 1
N7 N 0.585(3) 0.279(3) 0.210(3) 0.034(4) Uani 0.4 1 d D U P B 1
C8 C 0.519(4) 0.302(4) 0.260(3) 0.035(3) Uani 0.4 1 d D U P B 1
C10 C 0.533(4) 0.316(5) 0.115(4) 0.035(4) Uani 0.4 1 d D U P B 1
H10A H 0.5502 0.3848 0.1121 0.052 Uiso 0.4 1 calc R U P B 1
H10B H 0.4536 0.3080 0.0984 0.052 Uiso 0.4 1 calc R U P B 1
H10C H 0.5590 0.2798 0.0691 0.052 Uiso 0.4 1 calc R U P B 1
C0AB C 0.573(3) 0.328(3) 0.122(3) 0.041(4) Uani 0.6 1 d D U P B 2
H0AD H 0.5351 0.3788 0.0772 0.061 Uiso 0.6 1 calc R U P B 2
H0AE H 0.5658 0.2660 0.0877 0.061 Uiso 0.6 1 calc R U P B 2
H0AF H 0.6504 0.3448 0.1482 0.061 Uiso 0.6 1 calc R U P B 2
C1AB C 0.661(3) 0.193(3) 0.256(4) 0.041(4) Uani 0.6 1 d D U P B 2
H1AD H 0.6935 0.2307 0.2163 0.062 Uiso 0.6 1 calc R U P B 2
H1AE H 0.6334 0.1314 0.2253 0.062 Uiso 0.6 1 calc R U P B 2
H1AF H 0.7154 0.1807 0.3181 0.062 Uiso 0.6 1 calc R U P B 2
N7A N 0.568(3) 0.249(2) 0.271(2) 0.042(3) Uani 0.6 1 d D U P B 2
C8A C 0.517(3) 0.318(3) 0.211(3) 0.040(3) Uani 0.6 1 d D U P B 2
C10A C 0.529(3) 0.252(4) 0.352(3) 0.041(4) Uani 0.6 1 d D U P B 2
H10D H 0.5308 0.1860 0.3780 0.062 Uiso 0.6 1 calc R U P B 2
H10E H 0.4540 0.2760 0.3322 0.062 Uiso 0.6 1 calc R U P B 2
H10F H 0.5756 0.2944 0.4007 0.062 Uiso 0.6 1 calc R U P B 2

loop_
_atom_site_aniso_label
_atom_site_aniso_U_11
_atom_site_aniso_U_22
_atom_site_aniso_U_33
_atom_site_aniso_U_23
_atom_site_aniso_U_13
_atom_site_aniso_U_12
Er1 0.0186(4) 0.0337(6) 0.0181(5) -0.0017(4) -0.0020(4) 0.0012(4)
O1D 0.037(3) 0.037(3) 0.037(3) 0.0000(12) 0.0112(14) 0.0000(12)
O11D 0.037(9) 0.019(9) 0.042(10) -0.001(8) 0.006(9) 0.000(7)
O2 0.022(4) 0.048(10) 0.021(3) -0.004(3) 0.004(2) -0.003(5)
O3 0.020(3) 0.053(11) 0.023(3) -0.004(4) 0.003(3) -0.005(4)
O12 0.019(3) 0.045(9) 0.019(4) -0.003(4) 0.004(2) 0.004(3)
O13 0.024(3) 0.042(10) 0.022(2) -0.003(3) 0.005(2) 0.005(4)
O22 0.024(6) 0.027(4) 0.028(4) 0.002(3) 0.008(5) 0.004(4)
O23 0.016(5) 0.030(4) 0.017(5) -0.002(3) -0.003(4) 0.000(4)
Er2 0.0186(4) 0.0337(6) 0.0174(4) -0.0010(4) -0.0023(4) 0.0003(4)
O22D 0.044(10) 0.026(10) 0.032(10) -0.007(8) 0.013(9) -0.011(8)
O32D 0.031(8) 0.034(9) 0.020(8) -0.015(7) -0.005(7) -0.001(7)
O5 0.019(4) 0.032(8) 0.019(3) 0.000(3) 0.004(2) -0.001(4)
O6 0.022(3) 0.036(9) 0.022(3) -0.001(3) 0.004(2) -0.003(3)
C11D 0.043(6) 0.043(6) 0.043(6) 0.0000(6) 0.0136(19) 0.0000(6)
N11D 0.065(7) 0.065(7) 0.065(7) 0.0000(6) 0.020(2) 0.0000(6)
C12D 0.07(2) 0.034(17) 0.08(2) 0.004(16) 0.05(2) -0.005(14)
C13D 0.024(11) 0.044(17) 0.036(14) 0.010(11) -0.004(11) 0.007(10)
C14D 0.027(14) 0.08(3) 0.048(18) 0.004(15) 0.022(14) -0.006(13)
C1 0.018(3) 0.046(14) 0.020(2) -0.003(3) 0.0049(16) -0.004(4)
Cl1 0.019(2) 0.080(5) 0.023(2) 0.001(3) 0.0054(18) -0.009(3)
C2 0.019(3) 0.028(14) 0.021(2) -0.001(3) 0.0033(18) 0.001(4)
C3 0.018(3) 0.027(9) 0.021(3) 0.001(3) 0.003(2) 0.001(3)
C4 0.019(2) 0.034(11) 0.021(3) -0.001(3) 0.0038(19) -0.001(3)
Cl4 0.021(2) 0.077(5) 0.024(2) -0.004(3) 0.0056(18) -0.009(2)
C5 0.019(2) 0.033(15) 0.019(3) 0.000(3) 0.0043(18) -0.001(4)
C6 0.0203(18) 0.0204(19) 0.0204(18) 0.0001(5) 0.0061(8) 0.0000(5)
C11 0.019(3) 0.023(9) 0.020(2) 0.000(3) 0.004(2) -0.002(4)
Cl11 0.023(2) 0.047(3) 0.020(2) -0.005(2) 0.0026(19) 0.003(2)
C12 0.019(3) 0.025(9) 0.020(2) -0.001(3) 0.0040(19) -0.001(3)
C13 0.0218(18) 0.0218(18) 0.0217(18) 0.0001(5) 0.0067(7) -0.0002(5)
C14 0.023(2) 0.030(11) 0.021(2) -0.001(3) 0.0057(16) 0.001(3)
Cl14 0.023(2) 0.047(4) 0.021(2) -0.007(2) 0.0030(19) 0.003(2)
C15 0.023(2) 0.025(10) 0.021(2) -0.001(3) 0.0060(15) 0.000(3)
C16 0.019(3) 0.024(10) 0.019(3) 0.000(3) 0.004(2) -0.001(3)
O15 0.024(2) 0.024(2) 0.024(2) 0.0000(5) 0.0073(8) 0.0000(5)
O16 0.018(3) 0.039(10) 0.019(3) -0.003(3) 0.004(2) 0.003(4)
O25 0.015(6) 0.030(4) 0.021(4) 0.000(3) -0.001(4) -0.002(4)
O26 0.021(6) 0.030(4) 0.023(5) -0.002(3) 0.004(5) 0.000(4)
C21 0.0267(18) 0.0268(18) 0.0267(18) 0.0000(5) 0.0084(8) 0.0002(5)
Cl21 0.037(3) 0.029(2) 0.029(3) 0.0023(17) 0.008(3) 0.0049(18)
C22 0.0265(19) 0.0266(18) 0.0265(18) 0.0000(5) 0.0083(8) 0.0001(5)
C23 0.028(8) 0.028(2) 0.026(6) 0.000(3) 0.007(7) 0.001(3)
C24 0.025(7) 0.028(2) 0.025(5) 0.000(3) 0.005(6) 0.001(3)
Cl24 0.033(3) 0.030(2) 0.029(3) 0.0011(18) 0.007(2) 0.0048(18)
C25 0.0272(19) 0.0272(19) 0.0272(19) 0.0000(5) 0.0084(8) 0.0001(5)
C26 0.025(8) 0.028(2) 0.025(5) 0.000(2) 0.007(6) 0.000(3)
C22D 0.037(5) 0.037(5) 0.037(5) 0.0000(6) 0.0116(18) 0.0000(6)
N22D 0.053(14) 0.047(15) 0.023(11) 0.005(10) -0.003(10) 0.007(11)
C23D 0.06(2) 0.10(3) 0.043(18) -0.008(17) 0.026(17) -0.015(17)
C24D 0.059(17) 0.038(17) 0.050(17) -0.002(13) 0.030(15) -0.016(13)
C25D 0.041(15) 0.037(17) 0.049(17) -0.010(13) 0.009(13) -0.014(12)
C32D 0.033(4) 0.033(4) 0.033(4) -0.0002(12) 0.0103(17) 0.0000(13)
N32D 0.030(7) 0.029(7) 0.034(4) -0.001(2) 0.009(2) -0.004(7)
C33D 0.037(13) 0.036(12) 0.033(7) 0.001(5) 0.010(6) 0.003(13)
C34D 0.034(5) 0.034(5) 0.035(4) -0.0007(16) 0.010(2) 0.0000(19)
C35D 0.035(5) 0.035(5) 0.034(4) 0.0001(10) 0.0109(18) 0.0000(11)
C32E 0.040(10) 0.039(8) 0.036(5) 0.001(3) 0.011(3) 0.003(7)
N32E 0.042(7) 0.044(9) 0.036(5) 0.000(3) 0.011(3) 0.004(6)
C33E 0.039(6) 0.039(7) 0.039(6) 0.000(2) 0.012(3) 0.001(3)
C34E 0.038(6) 0.038(6) 0.036(5) 0.001(2) 0.012(3) 0.000(3)
C35E 0.034(5) 0.034(5) 0.035(4) -0.0007(16) 0.010(2) 0.0000(19)
C0AA 0.036(5) 0.036(5) 0.035(4) 0.000(2) 0.012(2) 0.000(3)
C1AA 0.034(5) 0.034(5) 0.033(5) 0.000(2) 0.011(2) -0.001(3)
N7 0.034(4) 0.034(4) 0.034(4) 0.0000(12) 0.0106(17) -0.0003(12)
C8 0.035(3) 0.035(4) 0.035(3) -0.0002(11) 0.0113(15) -0.0004(12)
C10 0.034(5) 0.035(5) 0.035(4) 0.0002(19) 0.011(2) 0.000(2)
C0AB 0.041(5) 0.041(5) 0.041(4) 0.000(2) 0.013(3) 0.000(2)
C1AB 0.041(4) 0.041(5) 0.041(5) 0.000(2) 0.013(3) 0.000(2)
N7A 0.042(3) 0.041(3) 0.042(3) 0.0001(12) 0.0128(15) 0.0006(12)
C8A 0.040(3) 0.040(3) 0.041(3) -0.0005(12) 0.0128(16) 0.0004(12)
C10A 0.041(5) 0.041(5) 0.041(4) 0.000(2) 0.013(3) 0.000(2)

loop_
_atom_type_symbol
_atom_type_description
_atom_type_scat_dispersion_real
_atom_type_scat_dispersion_imag
_atom_type_scat_source
C C 0.0033 0.0016 'International Tables Vol C Tables 4.2.6.8 and 6.1.1.4'
Cl Cl 0.1484 0.1585 'International Tables Vol C Tables 4.2.6.8 and 6.1.1.4'
Er Er -0.2586 4.9576 'International Tables Vol C Tables 4.2.6.8 and 6.1.1.4'
H H 0.0000 0.0000 'International Tables Vol C Tables 4.2.6.8 and 6.1.1.4'
N N 0.0061 0.0033 'International Tables Vol C Tables 4.2.6.8 and 6.1.1.4'
O O 0.0106 0.0060 'International Tables Vol C Tables 4.2.6.8 and 6.1.1.4'

loop_
_geom_angle_atom_site_label_1
_geom_angle_atom_site_label_2
_geom_angle_atom_site_label_3
_geom_angle
_geom_angle_site_symmetry_1
_geom_angle_site_symmetry_3
O11D Er1 O1D 146.8(5) . .
O11D Er1 O23 138.6(6) . .
O1D Er1 O23 74.5(5) . .
O11D Er1 O2 100.7(6) . .
O1D Er1 O2 79.5(6) . .
O23 Er1 O2 88.9(5) . .
O11D Er1 O13 88.9(6) . .
O1D Er1 O13 73.3(5) . .
O23 Er1 O13 107.8(5) . .
O2 Er1 O13 142.4(5) . .
O11D Er1 O3 74.8(6) . .
O1D Er1 O3 74.7(5) . .
O23 Er1 O3 144.0(5) . .
O2 Er1 O3 67.6(4) . .
O13 Er1 O3 80.4(4) . .
O11D Er1 O22 75.9(5) . .
O1D Er1 O22 134.5(5) . .
O23 Er1 O22 67.6(5) . .
O2 Er1 O22 75.6(5) . .
O13 Er1 O22 141.8(5) . .
O3 Er1 O22 126.7(5) . .
O11D Er1 O12 80.5(6) . .
O1D Er1 O12 115.4(5) . .
O23 Er1 O12 72.7(5) . .
O2 Er1 O12 150.8(4) . .
O13 Er1 O12 66.4(4) . .
O3 Er1 O12 138.7(4) . .
O22 Er1 O12 76.5(5) . .
C8A O1D Er1 134(2) . .
C8 O1D Er1 128(3) . .
C11D O11D Er1 165.7(17) . .
C2 O2 Er1 120.9(12) . .
C3 O3 Er1 118.1(12) . .
C12 O12 Er1 121.5(12) . .
C13 O13 Er1 124.4(11) . .
C22 O22 Er1 119.0(13) . .
C23 O23 Er1 122.4(13) . .
O22D Er2 O32D 145.4(5) . .
O22D Er2 O26 141.1(5) . 1_554
O32D Er2 O26 73.4(5) . 1_554
O22D Er2 O16 87.0(6) . 1_454
O32D Er2 O16 74.7(5) . 1_454
O26 Er2 O16 109.4(5) 1_554 1_454
O22D Er2 O25 79.7(5) . 1_554
O32D Er2 O25 132.0(5) . 1_554
O26 Er2 O25 65.4(5) 1_554 1_554
O16 Er2 O25 141.4(5) 1_454 1_554
O22D Er2 O5 99.0(6) . .
O32D Er2 O5 80.0(5) . .
O26 Er2 O5 89.1(5) 1_554 .
O16 Er2 O5 142.3(4) 1_454 .
O25 Er2 O5 75.9(5) 1_554 .
O22D Er2 O6 73.6(6) . .
O32D Er2 O6 74.3(5) . .
O26 Er2 O6 142.6(5) 1_554 .
O16 Er2 O6 79.1(4) 1_454 .
O25 Er2 O6 129.6(5) 1_554 .
O5 Er2 O6 67.3(4) . .
O22D Er2 O15 81.8(5) . 1_454
O32D Er2 O15 115.6(5) . 1_454
O26 Er2 O15 73.5(5) 1_554 1_454
O16 Er2 O15 66.9(4) 1_454 1_454
O25 Er2 O15 75.4(5) 1_554 1_454
O5 Er2 O15 150.7(4) . 1_454
O6 Er2 O15 138.9(4) . 1_454
C22D O22D Er2 163.6(15) . .
C32D O32D Er2 148(2) . .
C32E O32D Er2 128(3) . .
C5 O5 Er2 119.6(11) . .
C6 O6 Er2 117.8(11) . .
N11D C11D O11D 125(3) . .
N11D C11D C14D 113(3) . .
O11D C11D C14D 122(3) . .
C11D N11D C13D 128(3) . .
C11D N11D C12D 116(3) . .
C13D N11D C12D 116(2) . .
N11D C12D H12A 109.5 . .
N11D C12D H12B 109.5 . .
H12A C12D H12B 109.5 . .
N11D C12D H12C 109.5 . .
H12A C12D H12C 109.5 . .
H12B C12D H12C 109.5 . .
N11D C13D H13A 109.5 . .
N11D C13D H13B 109.5 . .
H13A C13D H13B 109.5 . .
N11D C13D H13C 109.5 . .
H13A C13D H13C 109.5 . .
H13B C13D H13C 109.5 . .
C11D C14D H14A 109.5 . .
C11D C14D H14B 109.5 . .
H14A C14D H14B 109.5 . .
C11D C14D H14C 109.5 . .
H14A C14D H14C 109.5 . .
H14B C14D H14C 109.5 . .
C2 C1 C6 120.0(16) . .
C2 C1 Cl1 119.7(15) . .
C6 C1 Cl1 120.3(15) . .
O2 C2 C1 127.1(17) . .
O2 C2 C3 115.5(17) . .
C1 C2 C3 117.4(17) . .
O3 C3 C4 124.6(17) . .
O3 C3 C2 114.9(16) . .
C4 C3 C2 120.5(17) . .
C3 C4 C5 121.7(16) . .
C3 C4 Cl4 118.1(15) . .
C5 C4 Cl4 120.1(14) . .
O5 C5 C4 125.6(17) . .
O5 C5 C6 116.8(17) . .
C4 C5 C6 117.6(17) . .
O6 C6 C1 120.9(16) . .
O6 C6 C5 116.4(16) . .
C1 C6 C5 122.7(17) . .
C12 C11 C16 119.7(18) . .
C12 C11 Cl11 120.9(15) . .
C16 C11 Cl11 119.3(15) . .
O12 C12 C11 126.4(18) . .
O12 C12 C13 114.6(16) . .
C11 C12 C13 118.9(16) . .
O13 C13 C14 128.1(18) . .
O13 C13 C12 112.5(15) . .
C14 C13 C12 119.4(17) . .
C13 C14 C15 123.2(18) . .
C13 C14 Cl14 118.1(16) . .
C15 C14 Cl14 118.7(15) . .
O15 C15 C14 128.0(18) . .
O15 C15 C16 113.4(17) . .
C14 C15 C16 118.2(17) . .
O16 C16 C11 123.6(17) . .
O16 C16 C15 116.2(16) . .
C11 C16 C15 120.1(17) . .
C15 O15 Er2 121.3(12) . 1_656
C16 O16 Er2 121.5(11) . 1_656
C25 O25 Er2 122.5(14) . 1_556
C26 O26 Er2 124.1(14) . 1_556
C26 C21 C22 123(2) . .
C26 C21 Cl21 118.4(16) . .
C22 C21 Cl21 118.7(16) . .
O22 C22 C21 126(2) . .
O22 C22 C23 116.5(18) . .
C21 C22 C23 117.8(18) . .
O23 C23 C24 127(2) . .
O23 C23 C22 113.3(18) . .
C24 C23 C22 119.6(18) . .
C23 C24 C25 123(2) . .
C23 C24 Cl24 118.6(16) . .
C25 C24 Cl24 118.5(16) . .
O25 C25 C24 128(2) . .
O25 C25 C26 115.4(18) . .
C24 C25 C26 116.1(18) . .
O26 C26 C21 128(2) . .
O26 C26 C25 111.6(18) . .
C21 C26 C25 120.8(18) . .
O22D C22D N22D 121(2) . .
O22D C22D C25D 119(2) . .
N22D C22D C25D 120(2) . .
C22D N22D C24D 123(2) . .
C22D N22D C23D 118(3) . .
C24D N22D C23D 119(2) . .
N22D C23D H23A 109.5 . .
N22D C23D H23B 109.5 . .
H23A C23D H23B 109.5 . .
N22D C23D H23C 109.5 . .
H23A C23D H23C 109.5 . .
H23B C23D H23C 109.5 . .
N22D C24D H24A 109.5 . .
N22D C24D H24B 109.5 . .
H24A C24D H24B 109.5 . .
N22D C24D H24C 109.5 . .
H24A C24D H24C 109.5 . .
H24B C24D H24C 109.5 . .
C22D C25D H25A 109.5 . .
C22D C25D H25B 109.5 . .
H25A C25D H25B 109.5 . .
C22D C25D H25C 109.5 . .
H25A C25D H25C 109.5 . .
H25B C25D H25C 109.5 . .
O32D C32D N32D 121(3) . .
O32D C32D C35D 119(3) . .
N32D C32D C35D 116(3) . .
C32D N32D C34D 118(3) . .
C32D N32D C33D 124(3) . .
C34D N32D C33D 117(3) . .
N32D C33D H33A 109.5 . .
N32D C33D H33B 109.5 . .
H33A C33D H33B 109.5 . .
N32D C33D H33C 109.5 . .
H33A C33D H33C 109.5 . .
H33B C33D H33C 109.5 . .
N32D C34D H34A 109.5 . .
N32D C34D H34B 109.5 . .
H34A C34D H34B 109.5 . .
N32D C34D H34C 109.5 . .
H34A C34D H34C 109.5 . .
H34B C34D H34C 109.5 . .
C32D C35D H35A 109.5 . .
C32D C35D H35B 109.5 . .
H35A C35D H35B 109.5 . .
C32D C35D H35C 109.5 . .
H35A C35D H35C 109.5 . .
H35B C35D H35C 109.5 . .
O32D C32E N32E 120(3) . .
O32D C32E C35E 124(4) . .
N32E C32E C35E 115(4) . .
C32E N32E C34E 110(4) . .
C32E N32E C33E 124(3) . .
C34E N32E C33E 124(4) . .
N32E C33E H33D 109.5 . .
N32E C33E H33E 109.5 . .
H33D C33E H33E 109.5 . .
N32E C33E H33F 109.5 . .
H33D C33E H33F 109.5 . .
H33E C33E H33F 109.5 . .
N32E C34E H34D 109.5 . .
N32E C34E H34E 109.5 . .
H34D C34E H34E 109.5 . .
N32E C34E H34F 109.5 . .
H34D C34E H34F 109.5 . .
H34E C34E H34F 109.5 . .
C32E C35E H35D 109.5 . .
C32E C35E H35E 109.5 . .
H35D C35E H35E 109.5 . .
C32E C35E H35F 109.5 . .
H35D C35E H35F 109.5 . .
H35E C35E H35F 109.5 . .
C8 C0AA H0AA 109.5 . .
C8 C0AA H0AB 109.5 . .
H0AA C0AA H0AB 109.5 . .
C8 C0AA H0AC 109.5 . .
H0AA C0AA H0AC 109.5 . .
H0AB C0AA H0AC 109.5 . .
N7 C1AA H1AA 109.5 . .
N7 C1AA H1AB 109.5 . .
H1AA C1AA H1AB 109.5 . .
N7 C1AA H1AC 109.5 . .
H1AA C1AA H1AC 109.5 . .
H1AB C1AA H1AC 109.5 . .
C8 N7 C10 106(3) . .
C8 N7 C1AA 126(3) . .
C10 N7 C1AA 126(4) . .
O1D C8 N7 120(3) . .
O1D C8 C0AA 126(3) . .
N7 C8 C0AA 113(3) . .
N7 C10 H10A 109.5 . .
N7 C10 H10B 109.5 . .
H10A C10 H10B 109.5 . .
N7 C10 H10C 109.5 . .
H10A C10 H10C 109.5 . .
H10B C10 H10C 109.5 . .
C8A C0AB H0AD 109.5 . .
C8A C0AB H0AE 109.5 . .
H0AD C0AB H0AE 109.5 . .
C8A C0AB H0AF 109.5 . .
H0AD C0AB H0AF 109.5 . .
H0AE C0AB H0AF 109.5 . .
N7A C1AB H1AD 109.5 . .
N7A C1AB H1AE 109.5 . .
H1AD C1AB H1AE 109.5 . .
N7A C1AB H1AF 109.5 . .
H1AD C1AB H1AF 109.5 . .
H1AE C1AB H1AF 109.5 . .
C8A N7A C10A 108(3) . .
C8A N7A C1AB 122(3) . .
C10A N7A C1AB 130(3) . .
O1D C8A N7A 119(3) . .
O1D C8A C0AB 132(3) . .
N7A C8A C0AB 109(3) . .
N7A C10A H10D 109.5 . .
N7A C10A H10E 109.5 . .
H10D C10A H10E 109.5 . .
N7A C10A H10F 109.5 . .
H10D C10A H10F 109.5 . .
H10E C10A H10F 109.5 . .

loop_
_geom_bond_atom_site_label_1
_geom_bond_atom_site_label_2
_geom_bond_distance
_geom_bond_site_symmetry_2
Er1 O11D 2.220(15) .
Er1 O1D 2.326(17) .
Er1 O23 2.331(14) .
Er1 O2 2.336(13) .
Er1 O13 2.336(12) .
Er1 O3 2.387(14) .
Er1 O22 2.396(13) .
Er1 O12 2.407(14) .
O1D C8A 1.25(3) .
O1D C8 1.29(4) .
O11D C11D 1.26(3) .
O2 C2 1.23(2) .
O3 C3 1.26(2) .
O12 C12 1.25(2) .
O13 C13 1.27(2) .
O22 C22 1.26(2) .
O23 C23 1.29(2) .
Er2 O22D 2.232(16) .
Er2 O32D 2.311(16) .
Er2 O26 2.318(14) 1_554
Er2 O16 2.331(12) 1_454
Er2 O25 2.357(13) 1_554
Er2 O5 2.361(12) .
Er2 O6 2.388(13) .
Er2 O15 2.396(14) 1_454
O22D C22D 1.28(3) .
O32D C32D 1.22(3) .
O32D C32E 1.25(4) .
O5 C5 1.25(2) .
O6 C6 1.28(2) .
C11D N11D 1.25(4) .
C11D C14D 1.52(3) .
N11D C13D 1.46(4) .
N11D C12D 1.55(3) .
C12D H12A 0.9800 .
C12D H12B 0.9800 .
C12D H12C 0.9800 .
C13D H13A 0.9800 .
C13D H13B 0.9800 .
C13D H13C 0.9800 .
C14D H14A 0.9800 .
C14D H14B 0.9800 .
C14D H14C 0.9800 .
C1 C2 1.40(3) .
C1 C6 1.42(3) .
C1 Cl1 1.711(18) .
C2 C3 1.57(2) .
C3 C4 1.39(3) .
C4 C5 1.40(3) .
C4 Cl4 1.730(18) .
C5 C6 1.50(2) .
C11 C12 1.38(3) .
C11 C16 1.44(3) .
C11 Cl11 1.70(2) .
C12 C13 1.59(3) .
C13 C14 1.35(3) .
C14 C15 1.39(3) .
C14 Cl14 1.74(2) .
C15 O15 1.26(2) .
C15 C16 1.54(3) .
C16 O16 1.26(2) .
O15 Er2 2.396(14) 1_656
O16 Er2 2.331(12) 1_656
O25 C25 1.20(2) .
O25 Er2 2.357(13) 1_556
O26 C26 1.25(2) .
O26 Er2 2.318(14) 1_556
C21 C26 1.36(3) .
C21 C22 1.38(3) .
C21 Cl21 1.77(2) .
C22 C23 1.56(3) .
C23 C24 1.36(3) .
C24 C25 1.43(3) .
C24 Cl24 1.74(2) .
C25 C26 1.55(3) .
C22D N22D 1.29(3) .
C22D C25D 1.50(3) .
N22D C24D 1.46(3) .
N22D C23D 1.52(4) .
C23D H23A 0.9800 .
C23D H23B 0.9800 .
C23D H23C 0.9800 .
C24D H24A 0.9800 .
C24D H24B 0.9800 .
C24D H24C 0.9800 .
C25D H25A 0.9800 .
C25D H25B 0.9800 .
C25D H25C 0.9800 .
C32D N32D 1.26(4) .
C32D C35D 1.66(5) .
N32D C34D 1.43(5) .
N32D C33D 1.53(4) .
C33D H33A 0.9800 .
C33D H33B 0.9800 .
C33D H33C 0.9800 .
C34D H34A 0.9800 .
C34D H34B 0.9800 .
C34D H34C 0.9800 .
C35D H35A 0.9800 .
C35D H35B 0.9800 .
C35D H35C 0.9800 .
C32E N32E 1.28(4) .
C32E C35E 1.65(6) .
N32E C34E 1.43(5) .
N32E C33E 1.53(5) .
C33E H33D 0.9800 .
C33E H33E 0.9800 .
C33E H33F 0.9800 .
C34E H34D 0.9800 .
C34E H34E 0.9800 .
C34E H34F 0.9800 .
C35E H35D 0.9800 .
C35E H35E 0.9800 .
C35E H35F 0.9800 .
C0AA C8 1.69(5) .
C0AA H0AA 0.9800 .
C0AA H0AB 0.9800 .
C0AA H0AC 0.9800 .
C1AA N7 1.48(4) .
C1AA H1AA 0.9800 .
C1AA H1AB 0.9800 .
C1AA H1AC 0.9800 .
N7 C8 1.34(4) .
N7 C10 1.45(5) .
C10 H10A 0.9800 .
C10 H10B 0.9800 .
C10 H10C 0.9800 .
C0AB C8A 1.70(5) .
C0AB H0AD 0.9800 .
C0AB H0AE 0.9800 .
C0AB H0AF 0.9800 .
C1AB N7A 1.49(4) .
C1AB H1AD 0.9800 .
C1AB H1AE 0.9800 .
C1AB H1AF 0.9800 .
N7A C8A 1.33(4) .
N7A C10A 1.45(5) .
C10A H10D 0.9800 .
C10A H10E 0.9800 .
C10A H10F 0.9800 .
